data_1516401
loop_
_publ_author_name
'Tian, Zhengfang'
'Duan, Haibao'
'Ren, Xiaoming'
'Lu, Changsheng'
'Li, Yizhi'
'Song, You'
'Zhu, Huizhen'
'Meng, Qingjin'

_publ_section_title
;
 Two spin-peierls-like compounds exhibiting divergent structural features,
 lattice compression, and expansion in the low- temperature phase.
;
_journal_issue 24
_journal_name_full 'The journal of physical chemistry. B'
_journal_page_first 8278
_journal_page_last 8283
_journal_paper_doi 10.1021/jp8100333
_journal_volume 113
_journal_year 2009
_chemical_formula_sum 'C21 H15 N6 Ni S4'
_chemical_formula_weight 538.34
_chemical_name_systematic
; 
 ? 
;
_space_group_IT_number 2
_symmetry_space_group_name_Hall '-P 1'
_symmetry_space_group_name_H-M 'P -1'
_atom_sites_solution_hydrogens geom
_atom_sites_solution_primary direct
_atom_sites_solution_secondary difmap
_audit_creation_method SHELXL-97
_cell_angle_alpha 91.557(4)
_cell_angle_beta 92.682(4)
_cell_angle_gamma 104.625(6)
_cell_formula_units_Z 4
_cell_length_a 7.311(3)
_cell_length_b 12.252(5)
_cell_length_c 28.680(11)
_cell_measurement_temperature 291(2)
_cell_volume 2481.0(17)
_computing_structure_refinement 'SHELXL-97 (Sheldrick, 1997)'
_computing_structure_solution 'SHELXS-97 (Sheldrick, 1990)'
_diffrn_ambient_temperature 291(2)
_diffrn_measured_fraction_theta_full 1.000
_diffrn_measured_fraction_theta_max 1.000
_diffrn_radiation_monochromator graphite
_diffrn_radiation_source 'fine-focus sealed tube'
_diffrn_radiation_type MoK\a
_diffrn_radiation_wavelength 0.71073
_diffrn_reflns_av_R_equivalents 0.0475
_diffrn_reflns_av_sigmaI/netI 0.0657
_diffrn_reflns_limit_h_max 9
_diffrn_reflns_limit_h_min -9
_diffrn_reflns_limit_k_max 15
_diffrn_reflns_limit_k_min -15
_diffrn_reflns_limit_l_max 35
_diffrn_reflns_limit_l_min -32
_diffrn_reflns_number 20975
_diffrn_reflns_theta_full 26.00
_diffrn_reflns_theta_max 26.00
_diffrn_reflns_theta_min 0.71
_exptl_absorpt_coefficient_mu 1.139
_exptl_absorpt_correction_T_max 0.7716
_exptl_absorpt_correction_T_min 0.7262
_exptl_crystal_density_diffrn 1.441
_exptl_crystal_density_method 'not measured'
_exptl_crystal_F_000 1100
_exptl_crystal_size_max 0.30
_exptl_crystal_size_mid 0.26
_exptl_crystal_size_min 0.24
_refine_diff_density_max 1.088
_refine_diff_density_min -1.645
_refine_diff_density_rms 0.084
_refine_ls_extinction_method none
_refine_ls_goodness_of_fit_ref 1.048
_refine_ls_hydrogen_treatment mixed
_refine_ls_matrix_type full
_refine_ls_number_parameters 579
_refine_ls_number_reflns 9732
_refine_ls_number_restraints 0
_refine_ls_restrained_S_all 1.048
_refine_ls_R_factor_all 0.1043
_refine_ls_R_factor_gt 0.0717
_refine_ls_shift/su_max 0.000
_refine_ls_shift/su_mean 0.000
_refine_ls_structure_factor_coef Fsqd
_refine_ls_weighting_details 'calc w=1/[\s^2^(Fo^2^)+(0.1100P)^2^+1.9900P] where P=(Fo^2^+2Fc^2^)/3'
_refine_ls_weighting_scheme calc
_refine_ls_wR_factor_gt 0.1821
_refine_ls_wR_factor_ref 0.1945
_reflns_number_gt 6932
_reflns_number_total 9732
_reflns_threshold_expression >2sigma(I)
_cod_data_source_file jp8100333_si_004.cif
_cod_data_source_block zz
_cod_database_code 1516401

loop_
_symmetry_equiv_pos_as_xyz
'x, y, z'
'-x, -y, -z'

loop_
_atom_site_label
_atom_site_type_symbol
_atom_site_fract_x
_atom_site_fract_y
_atom_site_fract_z
_atom_site_U_iso_or_equiv
_atom_site_adp_type
_atom_site_occupancy
_atom_site_symmetry_multiplicity
_atom_site_calc_flag
_atom_site_refinement_flags
Ni1 Ni 0.58604(9) 0.74997(6) 0.78158(2) 0.03303(19) Uani 1 1 d .
C1 C 0.6357(8) 0.8301(4) 0.6281(2) 0.0373(12) Uani 1 1 d .
C2 C 0.6008(8) 0.7783(4) 0.6731(2) 0.0380(12) Uani 1 1 d .
C3 C 0.5096(8) 0.6665(4) 0.6764(2) 0.0356(12) Uani 1 1 d .
C4 C 0.4513(8) 0.5959(5) 0.63495(19) 0.0374(12) Uani 1 1 d .
C5 C 0.4608(8) 0.6915(5) 0.9344(2) 0.0387(13) Uani 1 1 d .
C6 C 0.5294(8) 0.7348(5) 0.8894(2) 0.0415(13) Uani 1 1 d .
C7 C 0.6257(8) 0.8451(5) 0.8855(2) 0.0422(13) Uani 1 1 d .
C8 C 0.6623(8) 0.9254(5) 0.9246(2) 0.0409(13) Uani 1 1 d .
C9 C -0.0560(8) 0.6649(5) 0.5753(2) 0.0400(13) Uani 1 1 d .
C10 C 0.0109(8) 0.7143(5) 0.6214(2) 0.0393(12) Uani 1 1 d .
C11 C 0.1089(8) 0.8247(4) 0.6287(2) 0.0384(12) Uani 1 1 d .
C12 C 0.1466(8) 0.9001(5) 0.59090(19) 0.0378(12) Uani 1 1 d .
C13 C -0.0673(8) 0.6060(5) 0.8744(2) 0.0400(13) Uani 1 1 d .
C14 C -0.0061(7) 0.6719(5) 0.83450(19) 0.0334(11) Uani 1 1 d .
C15 C 0.0828(8) 0.7847(4) 0.8399(2) 0.0364(12) Uani 1 1 d .
C16 C 0.1177(8) 0.8421(5) 0.8857(2) 0.0392(13) Uani 1 1 d .
C17 C 0.8396(9) 0.3415(5) 0.5775(2) 0.0420(13) Uani 1 1 d .
H17A H 0.9169 0.4111 0.5880 0.050 Uiso 1 1 calc R
C18 C 0.6696(8) 0.3384(5) 0.5555(2) 0.0414(13) Uani 1 1 d .
H18A H 0.6308 0.4045 0.5517 0.050 Uiso 1 1 calc R
C19 C 0.5534(8) 0.2342(5) 0.5384(2) 0.0377(12) Uani 1 1 d .
C20 C 0.6213(8) 0.1412(5) 0.54427(19) 0.0381(12) Uani 1 1 d .
H20A H 0.5512 0.0713 0.5321 0.046 Uiso 1 1 calc R
C21 C 0.7881(8) 0.1498(5) 0.56740(19) 0.0374(12) Uani 1 1 d .
H21A H 0.8285 0.0845 0.5718 0.045 Uiso 1 1 calc R
N1 N 0.6604(7) 0.8726(4) 0.59287(16) 0.0361(10) Uani 1 1 d .
N2 N 0.4028(7) 0.5364(4) 0.60102(16) 0.0403(11) Uani 1 1 d .
N3 N 0.4015(7) 0.6545(4) 0.96887(15) 0.0396(11) Uani 1 1 d .
N4 N 0.6955(7) 0.9953(4) 0.95485(16) 0.0398(11) Uani 1 1 d .
N5 N 0.1778(7) 0.9662(4) 0.56092(17) 0.0400(11) Uani 1 1 d .
N6 N -0.1160(6) 0.6243(4) 0.53861(16) 0.0356(10) Uani 1 1 d .
N7 N -0.1142(7) 0.5503(4) 0.90662(16) 0.0382(10) Uani 1 1 d .
N8 N 0.1426(7) 0.8883(4) 0.92230(17) 0.0414(11) Uani 1 1 d .
S1 S 0.6765(2) 0.86123(11) 0.72436(5) 0.0354(3) Uani 1 1 d .
S2 S 0.47111(19) 0.60998(11) 0.73193(5) 0.0367(3) Uani 1 1 d .
S3 S 0.47964(18) 0.64357(11) 0.83973(5) 0.0327(3) Uani 1 1 d .
S4 S 0.69858(18) 0.89269(12) 0.82992(5) 0.0360(3) Uani 1 1 d .
Ni2 Ni 0.06885(10) 0.74292(6) 0.73120(2) 0.0361(2) Uani 1 1 d .
C22 C 1.0801(8) 0.2553(5) 0.61135(18) 0.0375(12) Uani 1 1 d .
H22A H 1.1700 0.3257 0.6052 0.045 Uiso 1 1 calc R
H22B H 1.1310 0.1940 0.6003 0.045 Uiso 1 1 calc R
C23 C 1.0606(8) 0.2477(5) 0.6649(2) 0.0370(12) Uani 1 1 d .
C24 C 1.0074(8) 0.1444(5) 0.68611(19) 0.0358(12) Uani 1 1 d .
H24A H 0.9785 0.0781 0.6676 0.043 Uiso 1 1 calc R
C25 C 0.9962(8) 0.1379(5) 0.73540(19) 0.0362(12) Uani 1 1 d .
H25A H 0.9587 0.0674 0.7483 0.043 Uiso 1 1 calc R
C26 C 1.0391(8) 0.2328(5) 0.76440(19) 0.0370(12) Uani 1 1 d .
C27 C 1.0911(7) 0.3349(4) 0.74451(18) 0.0322(11) Uani 1 1 d .
H27A H 1.1199 0.4003 0.7635 0.039 Uiso 1 1 calc R
C28 C 1.1027(8) 0.3438(5) 0.6949(2) 0.0392(12) Uani 1 1 d .
H28A H 1.1389 0.4149 0.6825 0.047 Uiso 1 1 calc R
C29 C 1.0329(9) 0.2254(5) 0.8190(2) 0.0428(13) Uani 1 1 d .
H29A H 1.0521 0.2998 0.8330 0.064 Uiso 1 1 calc R
H29B H 1.1309 0.1922 0.8306 0.064 Uiso 1 1 calc R
H29C H 0.9119 0.1796 0.8268 0.064 Uiso 1 1 calc R
C30 C 0.3076(8) 0.1768(5) 0.9376(2) 0.0412(13) Uani 1 1 d .
H30A H 0.3499 0.1116 0.9345 0.049 Uiso 1 1 calc R
C31 C 0.1395(8) 0.1701(5) 0.95572(19) 0.0397(13) Uani 1 1 d .
H31A H 0.0686 0.1011 0.9654 0.048 Uiso 1 1 calc R
C32 C 0.0714(9) 0.2637(5) 0.9601(2) 0.0418(13) Uani 1 1 d .
C33 C 0.1861(8) 0.3666(5) 0.9457(2) 0.0427(13) Uani 1 1 d .
H33A H 0.1452 0.4324 0.9479 0.051 Uiso 1 1 calc R
C34 C 0.3567(9) 0.3684(5) 0.92847(19) 0.0407(13) Uani 1 1 d .
H34A H 0.4337 0.4367 0.9198 0.049 Uiso 1 1 calc R
C35 C 0.5974(8) 0.2777(5) 0.9014(2) 0.0404(13) Uani 1 1 d .
H35A H 0.6490 0.2181 0.9137 0.049 Uiso 1 1 calc R
H35B H 0.6871 0.3491 0.9101 0.049 Uiso 1 1 calc R
C36 C 0.5791(8) 0.2638(5) 0.84747(19) 0.0398(13) Uani 1 1 d .
C37 C 0.5236(8) 0.1580(5) 0.82518(19) 0.0381(12) Uani 1 1 d .
H37A H 0.4916 0.0944 0.8430 0.046 Uiso 1 1 calc R
C38 C 0.5140(8) 0.1441(5) 0.7753(2) 0.0378(12) Uani 1 1 d .
H38A H 0.4789 0.0717 0.7616 0.045 Uiso 1 1 calc R
C39 C 0.5562(8) 0.2365(5) 0.74684(19) 0.0395(13) Uani 1 1 d .
C40 C 0.6075(8) 0.3393(5) 0.76886(19) 0.0396(13) Uani 1 1 d .
H40A H 0.6360 0.4028 0.7509 0.048 Uiso 1 1 calc R
C41 C 0.6198(8) 0.3548(5) 0.8180(2) 0.0449(15) Uani 1 1 d .
H41A H 0.6561 0.4278 0.8312 0.054 Uiso 1 1 calc R
C42 C 0.5504(8) 0.2209(5) 0.6925(2) 0.0409(14) Uani 1 1 d .
H42A H 0.5790 0.2936 0.6789 0.061 Uiso 1 1 calc R
H42B H 0.4263 0.1785 0.6813 0.061 Uiso 1 1 calc R
H42C H 0.6421 0.1811 0.6840 0.061 Uiso 1 1 calc R
N9 N 0.9006(7) 0.2496(4) 0.58470(17) 0.0397(11) Uani 1 1 d .
N10 N 0.3824(7) 0.2266(4) 0.51645(17) 0.0429(11) Uani 1 1 d .
H10A H 0.3142 0.1621 0.5058 0.051 Uiso 1 1 calc R
H10B H 0.3421 0.2862 0.5131 0.051 Uiso 1 1 calc R
N11 N 0.4168(7) 0.2746(4) 0.92373(16) 0.0405(11) Uani 1 1 d .
N12 N -0.0993(6) 0.2593(4) 0.97651(15) 0.0356(10) Uani 1 1 d .
H12A H -0.1698 0.1961 0.9846 0.043 Uiso 1 1 calc R
H12B H -0.1382 0.3198 0.9789 0.043 Uiso 1 1 calc R
S5 S 0.1811(2) 0.87972(12) 0.68607(5) 0.0395(3) Uani 1 1 d .
S6 S -0.0381(2) 0.62898(12) 0.66996(5) 0.0408(3) Uani 1 1 d .
S7 S -0.0467(2) 0.60864(12) 0.77757(5) 0.0394(3) Uani 1 1 d .
S8 S 0.15952(19) 0.86091(11) 0.79093(5) 0.0351(3) Uani 1 1 d .

loop_
_atom_site_aniso_label
_atom_site_aniso_U_11
_atom_site_aniso_U_22
_atom_site_aniso_U_33
_atom_site_aniso_U_23
_atom_site_aniso_U_13
_atom_site_aniso_U_12
Ni1 0.0290(4) 0.0354(4) 0.0327(4) 0.0081(3) 0.0095(3) 0.0023(3)
C1 0.041(3) 0.027(3) 0.043(3) -0.004(2) 0.009(2) 0.006(2)
C2 0.048(3) 0.023(2) 0.038(3) 0.002(2) -0.002(2) 0.001(2)
C3 0.041(3) 0.022(2) 0.041(3) 0.002(2) 0.008(2) 0.001(2)
C4 0.043(3) 0.037(3) 0.032(3) 0.009(2) 0.008(2) 0.008(2)
C5 0.040(3) 0.037(3) 0.039(3) -0.004(2) 0.011(2) 0.007(2)
C6 0.039(3) 0.043(3) 0.037(3) -0.010(2) 0.014(2) -0.002(2)
C7 0.039(3) 0.039(3) 0.042(3) 0.008(2) 0.008(2) -0.006(2)
C8 0.044(3) 0.029(3) 0.047(3) 0.010(2) 0.011(3) 0.001(2)
C9 0.045(3) 0.029(3) 0.043(3) 0.003(2) 0.008(2) 0.002(2)
C10 0.042(3) 0.043(3) 0.035(3) -0.008(2) 0.000(2) 0.015(3)
C11 0.047(3) 0.026(3) 0.042(3) 0.009(2) 0.003(2) 0.008(2)
C12 0.042(3) 0.035(3) 0.037(3) 0.006(2) 0.010(2) 0.009(2)
C13 0.036(3) 0.038(3) 0.039(3) -0.009(2) 0.009(2) -0.003(2)
C14 0.026(2) 0.034(3) 0.037(3) -0.008(2) 0.009(2) 0.003(2)
C15 0.042(3) 0.025(3) 0.040(3) 0.007(2) 0.014(2) 0.003(2)
C16 0.035(3) 0.035(3) 0.043(3) 0.010(3) 0.009(2) -0.001(2)
C17 0.048(3) 0.036(3) 0.043(3) 0.009(2) 0.018(3) 0.009(3)
C18 0.043(3) 0.041(3) 0.042(3) 0.010(2) 0.014(2) 0.009(2)
C19 0.040(3) 0.031(3) 0.040(3) 0.007(2) 0.013(2) 0.003(2)
C20 0.038(3) 0.041(3) 0.036(3) 0.011(2) 0.009(2) 0.010(2)
C21 0.039(3) 0.033(3) 0.039(3) 0.011(2) 0.016(2) 0.004(2)
N1 0.041(3) 0.030(2) 0.034(2) -0.0013(19) 0.0027(19) 0.0044(19)
N2 0.045(3) 0.038(3) 0.032(2) 0.002(2) 0.005(2) 0.000(2)
N3 0.038(3) 0.042(3) 0.030(2) 0.007(2) 0.0068(19) -0.009(2)
N4 0.044(3) 0.033(2) 0.035(2) 0.004(2) 0.017(2) -0.006(2)
N5 0.042(3) 0.041(3) 0.040(3) 0.006(2) 0.012(2) 0.014(2)
N6 0.035(2) 0.031(2) 0.036(2) -0.0041(19) -0.0015(19) 0.0019(19)
N7 0.046(3) 0.034(2) 0.035(2) -0.001(2) 0.006(2) 0.008(2)
N8 0.055(3) 0.026(2) 0.039(3) -0.002(2) 0.007(2) 0.002(2)
S1 0.0396(7) 0.0293(6) 0.0350(7) 0.0076(5) 0.0093(5) 0.0024(5)
S2 0.0309(7) 0.0325(7) 0.0430(7) 0.0031(6) 0.0063(5) 0.0002(5)
S3 0.0292(6) 0.0323(7) 0.0349(7) 0.0076(5) 0.0096(5) 0.0024(5)
S4 0.0284(6) 0.0381(7) 0.0394(7) 0.0081(6) 0.0095(5) 0.0023(5)
Ni2 0.0317(4) 0.0379(4) 0.0318(4) -0.0062(3) 0.0134(3) -0.0051(3)
C22 0.043(3) 0.035(3) 0.033(3) 0.008(2) 0.011(2) 0.006(2)
C23 0.034(3) 0.038(3) 0.040(3) 0.009(2) 0.009(2) 0.011(2)
C24 0.037(3) 0.031(3) 0.039(3) -0.012(2) 0.008(2) 0.007(2)
C25 0.040(3) 0.033(3) 0.035(3) 0.009(2) 0.012(2) 0.008(2)
C26 0.038(3) 0.041(3) 0.034(3) 0.005(2) 0.010(2) 0.011(2)
C27 0.032(3) 0.031(3) 0.030(2) -0.010(2) 0.012(2) 0.000(2)
C28 0.044(3) 0.034(3) 0.038(3) 0.010(2) 0.006(2) 0.005(2)
C29 0.044(3) 0.040(3) 0.042(3) 0.011(3) 0.001(2) 0.006(3)
C30 0.045(3) 0.036(3) 0.037(3) -0.001(2) 0.008(2) -0.001(2)
C31 0.045(3) 0.037(3) 0.031(3) 0.001(2) 0.003(2) -0.001(2)
C32 0.052(3) 0.036(3) 0.034(3) 0.005(2) 0.005(2) 0.006(3)
C33 0.036(3) 0.043(3) 0.042(3) -0.005(3) 0.000(2) -0.002(2)
C34 0.050(3) 0.037(3) 0.032(3) 0.002(2) 0.005(2) 0.004(2)
C35 0.038(3) 0.040(3) 0.038(3) 0.006(2) 0.014(2) -0.002(2)
C36 0.041(3) 0.038(3) 0.034(3) -0.005(2) 0.011(2) -0.002(2)
C37 0.036(3) 0.042(3) 0.031(3) 0.009(2) 0.010(2) -0.002(2)
C38 0.039(3) 0.031(3) 0.039(3) 0.000(2) 0.005(2) 0.001(2)
C39 0.043(3) 0.033(3) 0.034(3) 0.005(2) 0.008(2) -0.008(2)
C40 0.039(3) 0.040(3) 0.035(3) 0.004(2) 0.009(2) -0.001(2)
C41 0.043(3) 0.044(3) 0.034(3) -0.011(2) 0.008(2) -0.014(3)
C42 0.040(3) 0.032(3) 0.041(3) -0.013(2) 0.015(2) -0.010(2)
N9 0.048(3) 0.033(2) 0.038(2) 0.0065(19) 0.008(2) 0.008(2)
N10 0.045(3) 0.036(3) 0.043(3) 0.002(2) 0.009(2) 0.001(2)
N11 0.044(3) 0.046(3) 0.033(2) 0.005(2) 0.010(2) 0.012(2)
N12 0.035(2) 0.032(2) 0.036(2) -0.0012(18) 0.0023(18) -0.0004(18)
S5 0.0462(8) 0.0364(7) 0.0376(7) 0.0084(6) 0.0002(6) 0.0130(6)
S6 0.0497(8) 0.0327(7) 0.0388(7) -0.0076(6) 0.0099(6) 0.0080(6)
S7 0.0352(7) 0.0357(7) 0.0404(7) -0.0065(6) 0.0134(6) -0.0050(5)
S8 0.0371(7) 0.0319(7) 0.0296(6) -0.0055(5) 0.0131(5) -0.0047(5)

loop_
_atom_type_symbol
_atom_type_description
_atom_type_scat_dispersion_real
_atom_type_scat_dispersion_imag
_atom_type_scat_source
C C 0.0033 0.0016 'International Tables Vol C Tables 4.2.6.8 and 6.1.1.4'
H H 0.0000 0.0000 'International Tables Vol C Tables 4.2.6.8 and 6.1.1.4'
N N 0.0061 0.0033 'International Tables Vol C Tables 4.2.6.8 and 6.1.1.4'
S S 0.1246 0.1234 'International Tables Vol C Tables 4.2.6.8 and 6.1.1.4'
Ni Ni 0.3393 1.1124 'International Tables Vol C Tables 4.2.6.8 and 6.1.1.4'

loop_
_geom_angle_atom_site_label_1
_geom_angle_atom_site_label_2
_geom_angle_atom_site_label_3
_geom_angle
S4 Ni1 S2 178.52(7)
S4 Ni1 S1 88.49(6)
S2 Ni1 S1 90.31(6)
S4 Ni1 S3 90.44(6)
S2 Ni1 S3 90.69(6)
S1 Ni1 S3 176.18(6)
N1 C1 C2 178.3(6)
C3 C2 C1 121.9(5)
C3 C2 S1 119.0(4)
C1 C2 S1 119.1(4)
C2 C3 C4 120.0(5)
C2 C3 S2 119.4(4)
C4 C3 S2 120.5(4)
N2 C4 C3 179.2(6)
N3 C5 C6 177.4(6)
C7 C6 C5 121.2(5)
C7 C6 S3 119.8(5)
C5 C6 S3 118.9(4)
C6 C7 C8 122.3(5)
C6 C7 S4 118.9(5)
C8 C7 S4 118.7(4)
N4 C8 C7 176.4(6)
N6 C9 C10 177.7(6)
C11 C10 C9 122.6(6)
C11 C10 S6 118.7(4)
C9 C10 S6 118.6(4)
C10 C11 C12 121.6(5)
C10 C11 S5 120.0(4)
C12 C11 S5 118.3(4)
N5 C12 C11 177.2(6)
N7 C13 C14 178.1(6)
C15 C14 C13 120.8(5)
C15 C14 S7 118.9(4)
C13 C14 S7 120.4(4)
C14 C15 C16 121.6(5)
C14 C15 S8 119.4(4)
C16 C15 S8 119.0(4)
N8 C16 C15 178.9(7)
N9 C17 C18 123.1(6)
N9 C17 H17A 118.4
C18 C17 H17A 118.5
C17 C18 C19 119.1(6)
C17 C18 H18A 120.5
C19 C18 H18A 120.5
N10 C19 C20 121.4(5)
N10 C19 C18 121.4(5)
C20 C19 C18 117.2(6)
C21 C20 C19 120.6(6)
C21 C20 H20A 119.7
C19 C20 H20A 119.7
C20 C21 N9 122.8(6)
C20 C21 H21A 118.6
N9 C21 H21A 118.6
C2 S1 Ni1 105.72(19)
C3 S2 Ni1 105.52(19)
C6 S3 Ni1 105.1(2)
C7 S4 Ni1 105.5(2)
S5 Ni2 S7 178.52(6)
S5 Ni2 S8 88.58(6)
S7 Ni2 S8 90.31(6)
S5 Ni2 S6 90.45(7)
S7 Ni2 S6 90.60(7)
S8 Ni2 S6 176.23(7)
N9 C22 C23 113.9(4)
N9 C22 H22A 108.8
C23 C22 H22A 108.8
N9 C22 H22B 108.8
C23 C22 H22B 108.8
H22A C22 H22B 107.7
C24 C23 C28 116.1(5)
C24 C23 C22 121.8(5)
C28 C23 C22 122.1(5)
C23 C24 C25 121.5(5)
C23 C24 H24A 119.2
C25 C24 H24A 119.2
C26 C25 C24 121.7(5)
C26 C25 H25A 119.1
C24 C25 H25A 119.1
C27 C26 C25 117.8(5)
C27 C26 C29 120.4(5)
C25 C26 C29 121.7(5)
C26 C27 C28 121.5(5)
C26 C27 H27A 119.2
C28 C27 H27A 119.2
C23 C28 C27 121.3(5)
C23 C28 H28A 119.4
C27 C28 H28A 119.4
C26 C29 H29A 109.5
C26 C29 H29B 109.5
H29A C29 H29B 109.5
C26 C29 H29C 109.5
H29A C29 H29C 109.5
H29B C29 H29C 109.5
C31 C30 N11 122.1(6)
C31 C30 H30A 119.0
N11 C30 H30A 119.0
C30 C31 C32 120.6(6)
C30 C31 H31A 119.7
C32 C31 H31A 119.7
N12 C32 C31 122.2(5)
N12 C32 C33 120.4(6)
C31 C32 C33 117.4(6)
C34 C33 C32 119.3(6)
C34 C33 H33A 120.4
C32 C33 H33A 120.4
N11 C34 C33 121.7(6)
N11 C34 H34A 119.2
C33 C34 H34A 119.2
N11 C35 C36 114.6(5)
N11 C35 H35A 108.6
C36 C35 H35A 108.6
N11 C35 H35B 108.6
C36 C35 H35B 108.6
H35A C35 H35B 107.6
C37 C36 C41 115.5(5)
C37 C36 C35 121.3(5)
C41 C36 C35 123.3(5)
C36 C37 C38 121.6(5)
C36 C37 H37A 119.2
C38 C37 H37A 119.2
C39 C38 C37 121.5(5)
C39 C38 H38A 119.2
C37 C38 H38A 119.2
C40 C39 C38 116.4(5)
C40 C39 C42 122.2(5)
C38 C39 C42 121.4(5)
C39 C40 C41 123.0(6)
C39 C40 H40A 118.5
C41 C40 H40A 118.5
C36 C41 C40 122.0(5)
C36 C41 H41A 119.0
C40 C41 H41A 119.0
C39 C42 H42A 109.5
C39 C42 H42B 109.5
H42A C42 H42B 109.5
C39 C42 H42C 109.5
H42A C42 H42C 109.5
H42B C42 H42C 109.5
C17 N9 C21 117.1(5)
C17 N9 C22 121.6(5)
C21 N9 C22 121.3(5)
C19 N10 H10A 120.0
C19 N10 H10B 120.0
H10A N10 H10B 120.0
C34 N11 C30 119.0(5)
C34 N11 C35 120.4(5)
C30 N11 C35 120.6(5)
C32 N12 H12A 120.0
C32 N12 H12B 120.0
H12A N12 H12B 120.0
C11 S5 Ni2 105.34(19)
C10 S6 Ni2 105.18(19)
C14 S7 Ni2 105.5(2)
C15 S8 Ni2 105.8(2)

loop_
_geom_bond_atom_site_label_1
_geom_bond_atom_site_label_2
_geom_bond_distance
Ni1 S4 2.1660(17)
Ni1 S2 2.1685(16)
Ni1 S1 2.1809(16)
Ni1 S3 2.1941(15)
C1 N1 1.149(7)
C1 C2 1.459(8)
C2 C3 1.372(7)
C2 S1 1.749(6)
C3 C4 1.433(8)
C3 S2 1.759(6)
C4 N2 1.184(7)
C5 N3 1.156(7)
C5 C6 1.470(8)
C6 C7 1.367(8)
C6 S3 1.753(6)
C7 C8 1.441(8)
C7 S4 1.773(6)
C8 N4 1.174(8)
C9 N6 1.167(7)
C9 C10 1.451(8)
C10 C11 1.366(8)
C10 S6 1.760(6)
C11 C12 1.435(8)
C11 S5 1.766(6)
C12 N5 1.188(7)
C13 N7 1.176(8)
C13 C14 1.442(8)
C14 C15 1.372(7)
C14 S7 1.768(5)
C15 C16 1.453(8)
C15 S8 1.744(5)
C16 N8 1.164(8)
C17 N9 1.329(8)
C17 C18 1.359(9)
C17 H17A 0.9300
C18 C19 1.404(8)
C18 H18A 0.9300
C19 N10 1.354(8)
C19 C20 1.364(8)
C20 C21 1.340(8)
C20 H20A 0.9300
C21 N9 1.356(7)
C21 H21A 0.9300
Ni2 S5 2.1634(17)
Ni2 S7 2.1706(17)
Ni2 S8 2.1770(15)
Ni2 S6 2.1982(17)
C22 N9 1.472(7)
C22 C23 1.553(7)
C22 H22A 0.9700
C22 H22B 0.9700
C23 C24 1.392(8)
C23 C28 1.400(8)
C24 C25 1.423(8)
C24 H24A 0.9300
C25 C26 1.372(8)
C25 H25A 0.9300
C26 C27 1.361(8)
C26 C29 1.575(8)
C27 C28 1.434(8)
C27 H27A 0.9300
C28 H28A 0.9300
C29 H29A 0.9600
C29 H29B 0.9600
C29 H29C 0.9600
C30 C31 1.342(8)
C30 N11 1.343(7)
C30 H30A 0.9300
C31 C32 1.366(9)
C31 H31A 0.9300
C32 N12 1.344(8)
C32 C33 1.411(8)
C33 C34 1.358(8)
C33 H33A 0.9300
C34 N11 1.336(8)
C34 H34A 0.9300
C35 N11 1.486(7)
C35 C36 1.547(8)
C35 H35A 0.9700
C35 H35B 0.9700
C36 C37 1.385(8)
C36 C41 1.397(9)
C37 C38 1.433(8)
C37 H37A 0.9300
C38 C39 1.393(8)
C38 H38A 0.9300
C39 C40 1.349(8)
C39 C42 1.562(8)
C40 C41 1.414(8)
C40 H40A 0.9300
C41 H41A 0.9300
C42 H42A 0.9600
C42 H42B 0.9600
C42 H42C 0.9600
N10 H10A 0.8600
N10 H10B 0.8600
N12 H12A 0.8600
N12 H12B 0.8600
